data_4102651
loop_
_publ_author_name
'Andrew G. Tennyson'
'Vincent M. Lynch'
'Christopher W. Bielawski'

_publ_section_title
;
 Arrested Catalysis: Controlling Kumada Coupling Activity via a
 Redox-Active N-Heterocyclic Carbene
;
_journal_name_full 'Journal of the American Chemical Society'
_journal_page_first 9420
_journal_page_last 9429
_journal_paper_doi 10.1021/ja102686u
_journal_volume 132
_journal_year 2010
_chemical_formula_moiety '2 C29 H26 N2 O2, 2 Cl -1, Pd 2+'
_chemical_formula_sum 'C58 H52 Cl2 N4 O4 Pd'
_chemical_formula_weight 1046.38
_chemical_name_systematic
;
 ?
;
_space_group_IT_number 68
_symmetry_cell_setting orthorhombic
_symmetry_space_group_name_Hall '-C 2a 2ac'
_symmetry_space_group_name_H-M 'C c c a :2'
_atom_sites_solution_hydrogens geom
_atom_sites_solution_primary direct
_atom_sites_solution_secondary difmap
_audit_creation_method SHELXL-97
_cell_angle_alpha 90.0
_cell_angle_beta 90.0
_cell_angle_gamma 90.0
_cell_formula_units_Z 4
_cell_length_a 14.5799(5)
_cell_length_b 27.8690(10)
_cell_length_c 15.8661(6)
_cell_measurement_reflns_used 4770
_cell_measurement_temperature 153(2)
_cell_measurement_theta_max 25.0
_cell_measurement_theta_min 1
_cell_volume 6446.8(4)
_computing_cell_refinement 'Collect software, Nonius B.V. 1998'
_computing_data_collection 'Collect software, Nonius B.V. 1998'
_computing_data_reduction
;
DENZO and Scalepack (Otwinoski and Minor, 1997)
;
_computing_molecular_graphics 'XP SHELXTL/PC, Siemens Analytical'
_computing_structure_refinement 'XL SHELXTL/PC, Siemens Analytical'
_computing_structure_solution
;

SIR97 - Altomare A., Burla M.C., Camalli M., Cascarano G.L., Giacovazzo C., 
Guagliardi A., Moliterni A.G.G., Polidori G.,Spagna R.
;
_diffrn_ambient_temperature 153(2)
_diffrn_measured_fraction_theta_full 0.999
_diffrn_measured_fraction_theta_max 0.999
_diffrn_measurement_device_type 'Nonius Kappa CCD'
_diffrn_measurement_method \w-scans
_diffrn_radiation_monochromator graphite
_diffrn_radiation_source 'fine-focus sealed tube'
_diffrn_radiation_type MoK\a
_diffrn_radiation_wavelength 0.71073
_diffrn_reflns_av_R_equivalents 0.0792
_diffrn_reflns_av_sigmaI/netI 0.0780
_diffrn_reflns_limit_h_max 17
_diffrn_reflns_limit_h_min -17
_diffrn_reflns_limit_k_max 33
_diffrn_reflns_limit_k_min -33
_diffrn_reflns_limit_l_max 18
_diffrn_reflns_limit_l_min -17
_diffrn_reflns_number 9311
_diffrn_reflns_theta_full 25.00
_diffrn_reflns_theta_max 25.00
_diffrn_reflns_theta_min 2.03
_exptl_absorpt_coefficient_mu 0.415
_exptl_absorpt_correction_type none
_exptl_crystal_colour yellow
_exptl_crystal_density_diffrn 1.152
_exptl_crystal_density_method 'not measured'
_exptl_crystal_description prisms
_exptl_crystal_F_000 2328
_exptl_crystal_size_max 0.12
_exptl_crystal_size_mid 0.08
_exptl_crystal_size_min 0.06
_refine_diff_density_max 0.654
_refine_diff_density_min -0.496
_refine_diff_density_rms 0.078
_refine_ls_extinction_method none
_refine_ls_goodness_of_fit_ref 1.052
_refine_ls_hydrogen_treatment constr
_refine_ls_matrix_type full
_refine_ls_number_parameters 161
_refine_ls_number_reflns 2850
_refine_ls_number_restraints 0
_refine_ls_restrained_S_all 1.052
_refine_ls_R_factor_all 0.1110
_refine_ls_R_factor_gt 0.0590
_refine_ls_shift/su_max 0.021
_refine_ls_shift/su_mean 0.000
_refine_ls_structure_factor_coef Fsqd
_refine_ls_weighting_details 'calc w=1/[\s^2^(Fo^2^)+(0.0658P)^2^+21.2743P] where P=(Fo^2^+2Fc^2^)/3'
_refine_ls_weighting_scheme calc
_refine_ls_wR_factor_gt 0.1469
_refine_ls_wR_factor_ref 0.1631
_reflns_number_gt 1753
_reflns_number_total 2850
_reflns_threshold_expression >2sigma(I)
_cod_data_source_file ja102686u_si_003.cif
_cod_data_source_block pdcarb
_cod_original_sg_symbol_H-M 'C c c a'
_cod_database_code 4102651

loop_
_symmetry_equiv_pos_as_xyz
'x, y, z'
'-x+1/2, -y, z'
'x+1/2, -y, -z+1/2'
'-x, y, -z+1/2'
'x+1/2, y+1/2, z'
'-x+1, -y+1/2, z'
'x+1, -y+1/2, -z+1/2'
'-x+1/2, y+1/2, -z+1/2'
'-x, -y, -z'
'x-1/2, y, -z'
'-x-1/2, y, z-1/2'
'x, -y, z-1/2'
'-x+1/2, -y+1/2, -z'
'x, y+1/2, -z'
'-x, y+1/2, z-1/2'
'x+1/2, -y+1/2, z-1/2'

loop_
_atom_site_label
_atom_site_type_symbol
_atom_site_fract_x
_atom_site_fract_y
_atom_site_fract_z
_atom_site_U_iso_or_equiv
_atom_site_adp_type
_atom_site_occupancy
_atom_site_symmetry_multiplicity
_atom_site_calc_flag
_atom_site_refinement_flags
Pd1 Pd 0.5000 0.2500 0.7500 0.0329(3) Uani 1 4 d S
Cl1 Cl 0.5000 0.2500 0.60485(10) 0.0468(5) Uani 1 2 d S
O1 O 0.6803(3) 0.05724(14) 0.7084(3) 0.0714(13) Uani 1 1 d .
N1 N 0.5709(3) 0.14778(14) 0.7300(3) 0.0382(11) Uani 1 1 d .
C1 C 0.5000 0.1775(2) 0.7500 0.0352(15) Uani 1 2 d S
C2 C 0.5447(3) 0.10005(18) 0.7379(4) 0.0424(13) Uani 1 1 d .
C3 C 0.5982(4) 0.0569(2) 0.7265(4) 0.0551(17) Uani 1 1 d .
C4 C 0.5469(4) 0.01081(19) 0.7396(4) 0.0569(16) Uani 1 1 d .
C5 C 0.5928(4) -0.0320(2) 0.7299(5) 0.075(2) Uani 1 1 d .
H5 H 0.6561 -0.0323 0.7158 0.090 Uiso 1 1 calc R
C6 C 0.5459(5) -0.0746(2) 0.7408(6) 0.091(3) Uani 1 1 d .
H6 H 0.5764 -0.1045 0.7303 0.109 Uiso 1 1 d R
C7 C 0.6599(3) 0.16306(18) 0.6995(3) 0.0371(13) Uani 1 1 d .
C8 C 0.6786(4) 0.1591(2) 0.6134(3) 0.0482(15) Uani 1 1 d .
C9 C 0.7661(4) 0.1714(2) 0.5863(4) 0.0611(18) Uani 1 1 d .
H9 H 0.7803 0.1692 0.5280 0.073 Uiso 1 1 calc R
C10 C 0.8329(4) 0.1866(2) 0.6415(4) 0.0537(15) Uani 1 1 d .
C11 C 0.8123(4) 0.18989(19) 0.7255(4) 0.0459(15) Uani 1 1 d .
H11 H 0.8582 0.2004 0.7637 0.055 Uiso 1 1 calc R
C12 C 0.7257(3) 0.17812(16) 0.7563(3) 0.0358(11) Uani 1 1 d .
C13 C 0.6067(4) 0.1411(3) 0.5520(4) 0.070(2) Uani 1 1 d .
H13A H 0.6007 0.1062 0.5575 0.105 Uiso 1 1 calc R
H13B H 0.6253 0.1491 0.4944 0.105 Uiso 1 1 calc R
H13C H 0.5477 0.1563 0.5646 0.105 Uiso 1 1 calc R
C14 C 0.9292(5) 0.1976(3) 0.6089(5) 0.085(2) Uani 1 1 d .
H14A H 0.9578 0.1679 0.5887 0.128 Uiso 1 1 calc R
H14B H 0.9662 0.2112 0.6545 0.128 Uiso 1 1 calc R
H14C H 0.9253 0.2207 0.5624 0.128 Uiso 1 1 calc R
C15 C 0.7065(4) 0.1812(2) 0.8495(4) 0.0532(15) Uani 1 1 d .
H15A H 0.6624 0.2070 0.8602 0.080 Uiso 1 1 calc R
H15B H 0.7637 0.1880 0.8798 0.080 Uiso 1 1 calc R
H15C H 0.6810 0.1507 0.8692 0.080 Uiso 1 1 calc R

loop_
_atom_site_aniso_label
_atom_site_aniso_U_11
_atom_site_aniso_U_22
_atom_site_aniso_U_33
_atom_site_aniso_U_23
_atom_site_aniso_U_13
_atom_site_aniso_U_12
Pd1 0.0293(4) 0.0397(5) 0.0298(4) 0.000 0.000 0.000
Cl1 0.0582(12) 0.0528(11) 0.0295(9) 0.000 0.000 -0.0005(12)
O1 0.035(2) 0.049(2) 0.130(4) 0.000(2) 0.013(2) 0.006(2)
N1 0.024(2) 0.042(2) 0.049(3) -0.001(2) 0.0016(19) -0.0021(19)
C1 0.035(4) 0.040(4) 0.030(3) 0.000 -0.001(4) 0.000
C2 0.031(2) 0.039(3) 0.057(4) -0.001(3) -0.003(3) -0.001(2)
C3 0.028(3) 0.048(3) 0.089(5) -0.001(3) 0.000(3) 0.002(3)
C4 0.034(3) 0.044(3) 0.093(5) 0.007(4) -0.002(4) -0.001(2)
C5 0.040(4) 0.050(4) 0.135(7) -0.006(4) -0.001(4) 0.008(3)
C6 0.057(4) 0.042(3) 0.173(8) -0.009(5) 0.015(6) 0.004(3)
C7 0.031(3) 0.038(3) 0.042(3) 0.004(2) 0.005(2) 0.001(2)
C8 0.046(4) 0.058(4) 0.040(3) -0.005(3) 0.004(3) 0.008(3)
C9 0.066(5) 0.074(4) 0.043(4) 0.004(3) 0.022(3) 0.008(4)
C10 0.045(4) 0.065(4) 0.051(4) 0.010(3) 0.015(3) -0.003(3)
C11 0.034(3) 0.040(3) 0.064(5) 0.001(3) -0.002(3) 0.000(3)
C12 0.031(3) 0.038(3) 0.039(3) 0.002(3) -0.001(3) 0.002(2)
C13 0.065(4) 0.097(5) 0.049(4) -0.013(4) -0.009(3) 0.013(4)
C14 0.057(5) 0.104(6) 0.094(6) 0.010(5) 0.032(4) -0.016(4)
C15 0.042(3) 0.072(4) 0.046(3) -0.001(3) -0.002(3) 0.008(3)

loop_
_atom_type_symbol
_atom_type_description
_atom_type_scat_dispersion_real
_atom_type_scat_dispersion_imag
_atom_type_scat_source
C C 0.0033 0.0016 'International Tables Vol C Tables 4.2.6.8 and 6.1.1.4'
H H 0.0000 0.0000 'International Tables Vol C Tables 4.2.6.8 and 6.1.1.4'
N N 0.0061 0.0033 'International Tables Vol C Tables 4.2.6.8 and 6.1.1.4'
O O 0.0106 0.0060 'International Tables Vol C Tables 4.2.6.8 and 6.1.1.4'
Cl Cl 0.1484 0.1585 'International Tables Vol C Tables 4.2.6.8 and 6.1.1.4'
Pd Pd -0.9988 1.0072 'International Tables Vol C Tables 4.2.6.8 and 6.1.1.4'

loop_
_geom_angle_atom_site_label_1
_geom_angle_atom_site_label_2
_geom_angle_atom_site_label_3
_geom_angle
_geom_angle_site_symmetry_1
_geom_angle_site_symmetry_3
C1 Pd1 C1 180.0 . 6
C1 Pd1 Cl1 90.0 . .
C1 Pd1 Cl1 90.0 6 .
C1 Pd1 Cl1 90.0 . 7_456
C1 Pd1 Cl1 90.0 6 7_456
Cl1 Pd1 Cl1 180.0 . 7_456
C1 N1 C2 110.6(4) . .
C1 N1 C7 125.4(4) . .
C2 N1 C7 123.9(4) . .
N1 C1 N1 105.1(5) 4_656 .
N1 C1 Pd1 127.4(3) 4_656 .
N1 C1 Pd1 127.4(3) . .
C2 C2 N1 106.8(3) 4_656 .
C2 C2 C3 123.6(3) 4_656 .
N1 C2 C3 129.6(5) . .
O1 C3 C2 123.2(5) . .
O1 C3 C4 121.5(5) . .
C2 C3 C4 115.2(5) . .
C5 C4 C4 119.9(4) . 4_656
C5 C4 C3 119.0(5) . .
C4 C4 C3 121.1(3) 4_656 .
C4 C5 C6 119.4(6) . .
C6 C6 C5 120.7(4) 4_656 .
C12 C7 C8 121.7(5) . .
C12 C7 N1 119.5(4) . .
C8 C7 N1 118.6(5) . .
C9 C8 C7 117.5(5) . .
C9 C8 C13 121.2(5) . .
C7 C8 C13 121.3(5) . .
C10 C9 C8 121.9(5) . .
C11 C10 C9 119.0(5) . .
C11 C10 C14 121.2(6) . .
C9 C10 C14 119.7(6) . .
C10 C11 C12 121.7(5) . .
C7 C12 C11 118.1(5) . .
C7 C12 C15 121.9(4) . .
C11 C12 C15 120.0(5) . .

loop_
_geom_bond_atom_site_label_1
_geom_bond_atom_site_label_2
_geom_bond_distance
_geom_bond_site_symmetry_2
Pd1 C1 2.021(6) .
Pd1 C1 2.021(6) 6
Pd1 Cl1 2.3029(16) .
Pd1 Cl1 2.3029(16) 7_456
O1 C3 1.232(6) .
N1 C1 1.362(6) .
N1 C2 1.390(6) .
N1 C7 1.449(6) .
C1 N1 1.362(6) 4_656
C2 C2 1.360(10) 4_656
C2 C3 1.444(7) .
C3 C4 1.501(8) .
C4 C5 1.378(8) .
C4 C4 1.407(11) 4_656
C5 C6 1.379(9) .
C6 C6 1.371(13) 4_656
C7 C12 1.382(7) .
C7 C8 1.398(7) .
C8 C9 1.390(8) .
C8 C13 1.516(8) .
C9 C10 1.376(9) .
C10 C11 1.369(8) .
C10 C14 1.527(8) .
C11 C12 1.392(7) .
C12 C15 1.508(8) .

loop_
_geom_torsion_atom_site_label_1
_geom_torsion_atom_site_label_2
_geom_torsion_atom_site_label_3
_geom_torsion_atom_site_label_4
_geom_torsion
_geom_torsion_site_symmetry_1
_geom_torsion_site_symmetry_4
C2 N1 C1 N1 -0.3(3) . 4_656
C7 N1 C1 N1 176.0(5) . 4_656
C2 N1 C1 Pd1 179.7(3) . .
C7 N1 C1 Pd1 -4.0(5) . .
Cl1 Pd1 C1 N1 -107.0(2) . 4_656
Cl1 Pd1 C1 N1 73.0(2) 7_456 4_656
Cl1 Pd1 C1 N1 73.0(2) . .
Cl1 Pd1 C1 N1 -107.0(2) 7_456 .
C1 N1 C2 C2 0.9(7) . 4_656
C7 N1 C2 C2 -175.5(5) . 4_656
C1 N1 C2 C3 -177.3(5) . .
C7 N1 C2 C3 6.3(9) . .
C2 C2 C3 O1 -176.5(7) 4_656 .
N1 C2 C3 O1 1.5(10) . .
C2 C2 C3 C4 2.5(10) 4_656 .
N1 C2 C3 C4 -179.5(6) . .
O1 C3 C4 C5 -1.1(10) . .
C2 C3 C4 C5 180.0(6) . .
O1 C3 C4 C4 179.9(8) . 4_656
C2 C3 C4 C4 0.9(11) . 4_656
C4 C4 C5 C6 -0.1(13) 4_656 .
C3 C4 C5 C6 -179.2(7) . .
C4 C5 C6 C6 1.5(16) . 4_656
C1 N1 C7 C12 82.4(6) . .
C2 N1 C7 C12 -101.8(6) . .
C1 N1 C7 C8 -101.8(5) . .
C2 N1 C7 C8 74.0(6) . .
C12 C7 C8 C9 -0.7(8) . .
N1 C7 C8 C9 -176.4(5) . .
C12 C7 C8 C13 178.1(5) . .
N1 C7 C8 C13 2.4(8) . .
C7 C8 C9 C10 0.4(9) . .
C13 C8 C9 C10 -178.3(6) . .
C8 C9 C10 C11 -0.2(10) . .
C8 C9 C10 C14 177.4(6) . .
C9 C10 C11 C12 0.1(9) . .
C14 C10 C11 C12 -177.4(6) . .
C8 C7 C12 C11 0.6(7) . .
N1 C7 C12 C11 176.3(4) . .
C8 C7 C12 C15 -178.4(5) . .
N1 C7 C12 C15 -2.7(7) . .
C10 C11 C12 C7 -0.3(8) . .
C10 C11 C12 C15 178.7(5) . .
